data_4349962
loop_
_publ_author_name
'Zhang, Xiaofeng'
'Zhang, Zilong'
'Xiang, Shiqun'
'Zhu, Yingzu'
'Chen, Changneng'
'Huang, Deguang'

_publ_section_title
;
 Base induced C--CN bond cleavage at room temperature: a convenient method
 for the activation of acetonitrile
;
_journal_issue 5
_journal_name_full 'Inorganic Chemistry Frontiers'
_journal_page_first 1135
_journal_paper_doi 10.1039/C8QI01258J
_journal_volume 6
_journal_year 2019
_chemical_formula_moiety 'C24 H21 Cu N4 O2, C8 H20 N, C H2 Cl2'
_chemical_formula_sum 'C33 H43 Cl2 Cu N5 O2'
_chemical_formula_weight 676.16
_chemical_name_common '[Cu(NNN-Me-pincer)-CN](Et4N).CH2Cl2'
_space_group_IT_number 44
_space_group_name_Hall 'I 2 -2'
_space_group_name_H-M_alt 'I m m 2'
_symmetry_cell_setting orthorhombic
_symmetry_space_group_name_Hall 'I 2 -2'
_symmetry_space_group_name_H-M 'I m m 2'
_atom_sites_solution_hydrogens geom
_atom_sites_solution_primary direct
_atom_sites_solution_secondary difmap
_audit_creation_method SHELXL-97
_audit_update_record
;
2017-12-08 deposited with the CCDC.	2019-02-22 downloaded from the CCDC.
;
_cell_angle_alpha 90.00
_cell_angle_beta 90.00
_cell_angle_gamma 90.00
_cell_formula_units_Z 2
_cell_length_a 9.1357(4)
_cell_length_b 16.0102(6)
_cell_length_c 11.0362(5)
_cell_measurement_reflns_used 2046
_cell_measurement_temperature 100(2)
_cell_measurement_theta_max 76.0450
_cell_measurement_theta_min 5.5260
_cell_volume 1614.20(12)
_computing_cell_refinement 'CrysAlisPro, Agilent Technologies'
_computing_data_collection 'CrysAlisPro, Agilent Technologies'
_computing_data_reduction 'CrysAlisPro, Agilent Technologies'
_computing_molecular_graphics 'Bruker SHELXTL'
_computing_publication_material 'Bruker SHELXTL'
_computing_structure_refinement 'SHELXL-97 (Sheldrick, 1997)'
_computing_structure_solution 'SHELXS-97 (Sheldrick, 1990)'
_diffrn_ambient_temperature 100(2)
_diffrn_detector_area_resol_mean 5.2797
_diffrn_measured_fraction_theta_full 0.994
_diffrn_measured_fraction_theta_max 0.994
_diffrn_measurement_device_type 'SuperNova, Dual, Cu at zero, Atlas'
_diffrn_measurement_method '\w scans'
_diffrn_radiation_monochromator Mirror
_diffrn_radiation_source 'SuperNova (Cu) X-ray Source'
_diffrn_radiation_type CuK\a
_diffrn_radiation_wavelength 1.54184
_diffrn_reflns_av_R_equivalents 0.0337
_diffrn_reflns_av_sigmaI/netI 0.0352
_diffrn_reflns_limit_h_max 11
_diffrn_reflns_limit_h_min -11
_diffrn_reflns_limit_k_max 17
_diffrn_reflns_limit_k_min -20
_diffrn_reflns_limit_l_max 9
_diffrn_reflns_limit_l_min -13
_diffrn_reflns_number 2768
_diffrn_reflns_theta_full 75.93
_diffrn_reflns_theta_max 75.93
_diffrn_reflns_theta_min 4.87
_exptl_absorpt_coefficient_mu 2.778
_exptl_absorpt_correction_T_max 0.9728
_exptl_absorpt_correction_T_min 0.4896
_exptl_absorpt_correction_type multi-scan
_exptl_absorpt_process_details
; 
CrysAlisPro, Agilent Technologies,Version 1.171.36.28 
Empirical absorption correction using spherical harmonics, 
implemented in SCALE3 ABSPACK scaling algorithm. 
;
_exptl_crystal_colour purple-red
_exptl_crystal_density_diffrn 1.391
_exptl_crystal_density_meas ?
_exptl_crystal_density_method 'not measured'
_exptl_crystal_description plate
_exptl_crystal_F_000 710
_exptl_crystal_size_max 0.30
_exptl_crystal_size_mid 0.22
_exptl_crystal_size_min 0.01
_refine_diff_density_max 0.620
_refine_diff_density_min -0.575
_refine_diff_density_rms 0.106
_refine_ls_abs_structure_details 'Flack H D (1983), Acta Cryst. A39, 876-881'
_refine_ls_abs_structure_Flack -0.02(3)
_refine_ls_extinction_method none
_refine_ls_goodness_of_fit_ref 1.081
_refine_ls_hydrogen_treatment constr
_refine_ls_matrix_type full
_refine_ls_number_parameters 131
_refine_ls_number_reflns 1380
_refine_ls_number_restraints 1
_refine_ls_restrained_S_all 1.081
_refine_ls_R_factor_all 0.0452
_refine_ls_R_factor_gt 0.0444
_refine_ls_shift/su_max 0.008
_refine_ls_shift/su_mean 0.000
_refine_ls_structure_factor_coef Fsqd
_refine_ls_weighting_details 'calc w=1/[\s^2^(Fo^2^)+(0.0907P)^2^+0.2098P] where P=(Fo^2^+2Fc^2^)/3'
_refine_ls_weighting_scheme calc
_refine_ls_wR_factor_gt 0.1131
_refine_ls_wR_factor_ref 0.1144
_reflns_number_gt 1356
_reflns_number_total 1380
_reflns_threshold_expression >2sigma(I)
_cod_data_source_file c8qi01258j2.cif
_cod_data_source_block Complex2
_cod_depositor_comments
;
The following automatic conversions were performed:

data item '_exptl_crystal_density_meas' value 'none' was changed to
'?' -- the value is perceived as not measured.

Automatic conversion script
Id: cif_fix_values 6909 2019-04-08 15:41:33Z antanas 
;
_cod_database_code 4349962

loop_
_symmetry_equiv_pos_as_xyz
'x, y, z'
'-x, -y, z'
'-x, y, z'
'x, -y, z'
'x+1/2, y+1/2, z+1/2'
'-x+1/2, -y+1/2, z+1/2'
'-x+1/2, y+1/2, z+1/2'
'x+1/2, -y+1/2, z+1/2'

loop_
_atom_site_label
_atom_site_type_symbol
_atom_site_fract_x
_atom_site_fract_y
_atom_site_fract_z
_atom_site_U_iso_or_equiv
_atom_site_adp_type
_atom_site_occupancy
_atom_site_symmetry_multiplicity
_atom_site_calc_flag
_atom_site_refinement_flags
_atom_site_disorder_assembly
_atom_site_disorder_group
Cu1 Cu 0.5000 0.5000 0.44100(4) 0.0164(2) Uani 1 4 d S . .
O1 O 0.5000 0.71942(17) 0.2507(3) 0.0221(6) Uani 1 2 d S . .
N1 N 0.5000 0.6233(2) 0.4091(3) 0.0189(7) Uani 1 2 d S . .
N2 N 0.5000 0.5000 0.2654(5) 0.0182(10) Uani 1 4 d S . .
N4 N 0.5000 0.5000 0.7196(7) 0.0386(14) Uani 1 4 d S . .
N5 N 0.0000 0.5000 0.8427(5) 0.0227(10) Uani 1 4 d S . .
C1 C 0.5000 0.6473(2) 0.2939(4) 0.0177(7) Uani 1 2 d S . .
C2 C 0.5000 0.5732(2) 0.2083(4) 0.0180(8) Uani 1 2 d S . .
C3 C 0.5000 0.5763(2) 0.0828(4) 0.0204(8) Uani 1 2 d S . .
H3A H 0.5000 0.6282 0.0409 0.025 Uiso 1 2 calc SR . .
C4 C 0.5000 0.5000 0.0194(6) 0.0214(10) Uani 1 4 d S . .
H4A H 0.5000 0.5000 -0.0666 0.026 Uiso 1 4 calc SR . .
C5 C 0.5000 0.6857(2) 0.5014(4) 0.0193(8) Uani 1 2 d S . .
C6 C 0.6322(3) 0.71377(19) 0.5487(3) 0.0251(6) Uani 1 1 d . . .
C7 C 0.6318(3) 0.7713(2) 0.6436(3) 0.0302(7) Uani 1 1 d . . .
H7A H 0.7216 0.7914 0.6757 0.036 Uiso 1 1 calc R . .
C8 C 0.5000 0.7991(3) 0.6908(5) 0.0280(9) Uani 1 2 d S . .
H8A H 0.5000 0.8376 0.7563 0.034 Uiso 1 2 calc SR . .
C9 C 0.7753(3) 0.6805(2) 0.5015(4) 0.0374(8) Uani 1 1 d . . .
H9A H 0.8564 0.7072 0.5448 0.056 Uiso 1 1 calc R . .
H9B H 0.7834 0.6927 0.4147 0.056 Uiso 1 1 calc R . .
H9C H 0.7794 0.6200 0.5142 0.056 Uiso 1 1 calc R . .
C10 C 0.5000 0.5000 0.6241(6) 0.0204(12) Uani 1 4 d S . .
C11 C 0.0964(7) 0.5535(3) 0.7606(6) 0.0274(13) Uani 0.50 1 d P A -1
H11A H 0.0344 0.5878 0.7065 0.033 Uiso 0.50 1 calc PR A -1
H11B H 0.1588 0.5171 0.7097 0.033 Uiso 0.50 1 calc PR A -1
C12 C 0.1974(4) 0.6130(2) 0.8424(6) 0.0482(11) Uani 0.50 1 d P A -1
H12A H 0.2597 0.6473 0.7899 0.072 Uiso 0.50 1 calc PR A -1
H12B H 0.2590 0.5787 0.8955 0.072 Uiso 0.50 1 calc PR A -1
H12C H 0.1352 0.6494 0.8919 0.072 Uiso 0.50 1 calc PR A -1
C11' C 0.0916(7) 0.5554(3) 0.9271(7) 0.0275(13) Uani 0.50 1 d P A -2
H11C H 0.1512 0.5204 0.9821 0.033 Uiso 0.50 1 calc PR A -2
H11D H 0.0267 0.5912 0.9768 0.033 Uiso 0.50 1 calc PR A -2
C12' C 0.1974(4) 0.6130(2) 0.8424(6) 0.0482(11) Uani 0.50 1 d P A -2
H12D H 0.2570 0.6494 0.8940 0.072 Uiso 0.50 1 calc PR A -2
H12E H 0.1372 0.6473 0.7883 0.072 Uiso 0.50 1 calc PR A -2
H12F H 0.2616 0.5770 0.7942 0.072 Uiso 0.50 1 calc PR A -2
C13 C 1.0000 0.5000 0.3713(8) 0.0374(16) Uani 1 4 d S . .
H13A H 1.0000 0.4515 0.4224 0.045 Uiso 0.50 2 d SPR . .
H13B H 1.0000 0.5485 0.4224 0.045 Uiso 0.50 2 d SPR . .
Cl1 Cl 0.83996(12) 0.5000 0.28324(14) 0.0392(3) Uani 1 2 d S . .

loop_
_atom_site_aniso_label
_atom_site_aniso_U_11
_atom_site_aniso_U_22
_atom_site_aniso_U_33
_atom_site_aniso_U_23
_atom_site_aniso_U_13
_atom_site_aniso_U_12
Cu1 0.0189(4) 0.0170(3) 0.0132(4) 0.000 0.000 0.000
O1 0.0212(12) 0.0197(12) 0.0253(16) 0.0030(12) 0.000 0.000
N1 0.0157(13) 0.0207(14) 0.0204(18) -0.0005(12) 0.000 0.000
N2 0.020(2) 0.016(2) 0.019(3) 0.000 0.000 0.000
N4 0.053(4) 0.036(3) 0.026(4) 0.000 0.000 0.000
N5 0.027(2) 0.0157(19) 0.026(3) 0.000 0.000 0.000
C1 0.0167(15) 0.0192(16) 0.0173(17) 0.0019(14) 0.000 0.000
C2 0.0122(16) 0.0226(18) 0.0193(19) -0.0001(14) 0.000 0.000
C3 0.0234(17) 0.0225(16) 0.0154(18) 0.0052(15) 0.000 0.000
C4 0.021(2) 0.027(2) 0.016(3) 0.000 0.000 0.000
C5 0.0192(17) 0.0171(15) 0.022(2) -0.0004(15) 0.000 0.000
C6 0.0165(11) 0.0300(13) 0.0287(16) -0.0058(11) 0.0024(11) 0.0000(11)
C7 0.0193(13) 0.0370(15) 0.0344(19) -0.0118(14) -0.0053(12) -0.0052(12)
C8 0.022(2) 0.033(2) 0.029(2) -0.0144(17) 0.000 0.000
C9 0.0161(13) 0.0520(18) 0.044(2) -0.0197(17) 0.0013(14) 0.0030(13)
C10 0.021(2) 0.014(2) 0.027(4) 0.000 0.000 0.000
C11 0.024(2) 0.024(2) 0.034(4) 0.003(2) 0.006(3) 0.002(2)
C12 0.0243(15) 0.0228(13) 0.097(4) 0.0089(18) -0.010(2) -0.0030(11)
C11' 0.026(3) 0.022(2) 0.034(4) -0.004(2) -0.004(3) 0.0010(19)
C12' 0.0243(15) 0.0228(13) 0.097(4) 0.0089(18) -0.010(2) -0.0030(11)
C13 0.027(3) 0.045(3) 0.039(4) 0.000 0.000 0.000
Cl1 0.0248(5) 0.0379(5) 0.0550(8) 0.000 -0.0036(5) 0.000

loop_
_atom_type_symbol
_atom_type_description
_atom_type_scat_dispersion_real
_atom_type_scat_dispersion_imag
_atom_type_scat_source
C C 0.0181 0.0091 'International Tables Vol C Tables 4.2.6.8 and 6.1.1.4'
H H 0.0000 0.0000 'International Tables Vol C Tables 4.2.6.8 and 6.1.1.4'
N N 0.0311 0.0180 'International Tables Vol C Tables 4.2.6.8 and 6.1.1.4'
O O 0.0492 0.0322 'International Tables Vol C Tables 4.2.6.8 and 6.1.1.4'
Cu Cu -1.9646 0.5888 'International Tables Vol C Tables 4.2.6.8 and 6.1.1.4'
Cl Cl 0.3639 0.7018 'International Tables Vol C Tables 4.2.6.8 and 6.1.1.4'

loop_
_geom_angle_atom_site_label_1
_geom_angle_atom_site_label_2
_geom_angle_atom_site_label_3
_geom_angle
_geom_angle_site_symmetry_1
_geom_angle_site_symmetry_3
N2 Cu1 N1 79.89(10) . 2_665
N2 Cu1 N1 79.89(10) . .
N1 Cu1 N1 159.8(2) 2_665 .
N2 Cu1 C10 180.000(2) . .
N1 Cu1 C10 100.11(10) 2_665 .
N1 Cu1 C10 100.11(10) . .
C1 N1 C5 118.7(3) . .
C1 N1 Cu1 117.0(3) . .
C5 N1 Cu1 124.4(3) . .
C2 N2 C2 123.5(5) 2_665 .
C2 N2 Cu1 118.2(3) 2_665 .
C2 N2 Cu1 118.2(3) . .
C11 N5 C11 107.2(6) 2_565 .
C11 N5 C11 68.2(5) 2_565 3
C11 N5 C11 70.5(5) . 3
C11 N5 C11 70.5(5) 2_565 4_565
C11 N5 C11 68.2(5) . 4_565
C11 N5 C11 107.2(6) 3 4_565
C11 N5 C11' 177.8(4) 2_565 .
C11 N5 C11' 73.8(4) . .
C11 N5 C11' 110.5(3) 3 .
C11 N5 C11' 111.7(3) 4_565 .
C11 N5 C11' 110.5(3) 2_565 4_565
C11 N5 C11' 111.7(3) . 4_565
C11 N5 C11' 177.8(4) 3 4_565
C11 N5 C11' 73.8(4) 4_565 4_565
C11' N5 C11' 70.7(5) . 4_565
C11 N5 C11' 111.7(3) 2_565 3
C11 N5 C11' 110.5(3) . 3
C11 N5 C11' 73.8(4) 3 3
C11 N5 C11' 177.8(4) 4_565 3
C11' N5 C11' 66.1(5) . 3
C11' N5 C11' 105.2(7) 4_565 3
C11 N5 C11' 73.8(4) 2_565 2_565
C11 N5 C11' 177.8(4) . 2_565
C11 N5 C11' 111.7(3) 3 2_565
C11 N5 C11' 110.5(3) 4_565 2_565
C11' N5 C11' 105.2(7) . 2_565
C11' N5 C11' 66.1(5) 4_565 2_565
C11' N5 C11' 70.7(5) 3 2_565
O1 C1 N1 129.3(4) . .
O1 C1 C2 119.1(4) . .
N1 C1 C2 111.7(3) . .
N2 C2 C3 120.3(4) . .
N2 C2 C1 113.2(4) . .
C3 C2 C1 126.5(4) . .
C2 C3 C4 117.7(4) . .
C2 C3 H3A 121.1 . .
C4 C3 H3A 121.1 . .
C3 C4 C3 120.4(6) . 2_665
C3 C4 H4A 119.8 . .
C3 C4 H4A 119.8 2_665 .
C6 C5 C6 120.6(4) . 3_655
C6 C5 N1 119.63(18) . .
C6 C5 N1 119.63(18) 3_655 .
C5 C6 C7 119.5(3) . .
C5 C6 C9 120.7(3) . .
C7 C6 C9 119.7(3) . .
C8 C7 C6 119.8(3) . .
C8 C7 H7A 120.1 . .
C6 C7 H7A 120.1 . .
C7 C8 C7 120.7(4) 3_655 .
C7 C8 H8A 119.7 3_655 .
C7 C8 H8A 119.7 . .
C6 C9 H9A 109.5 . .
C6 C9 H9B 109.5 . .
H9A C9 H9B 109.5 . .
C6 C9 H9C 109.5 . .
H9A C9 H9C 109.5 . .
H9B C9 H9C 109.5 . .
N4 C10 Cu1 180.000(2) . .
N5 C11 C12 109.3(5) . .
N5 C11 H11A 109.8 . .
C12 C11 H11A 109.8 . .
N5 C11 H11B 109.8 . .
C12 C11 H11B 109.8 . .
H11A C11 H11B 108.3 . .
C11 C12 H12A 109.5 . .
C11 C12 H12B 109.5 . .
H12A C12 H12B 109.5 . .
C11 C12 H12C 109.5 . .
H12A C12 H12C 109.5 . .
H12B C12 H12C 109.5 . .
N5 C11' H11C 110.2 . .
N5 C11' H11D 110.2 . .
H11C C11' H11D 108.5 . .
Cl1 C13 Cl1 112.8(5) . 2_765
Cl1 C13 H13A 109.0 . .
Cl1 C13 H13A 109.0 2_765 .
Cl1 C13 H13B 109.0 . .
Cl1 C13 H13B 109.0 2_765 .
H13A C13 H13B 108.0 . .

loop_
_geom_bond_atom_site_label_1
_geom_bond_atom_site_label_2
_geom_bond_distance
_geom_bond_site_symmetry_2
Cu1 N2 1.938(5) .
Cu1 N1 2.004(3) 2_665
Cu1 N1 2.004(3) .
Cu1 C10 2.021(7) .
O1 C1 1.249(5) .
N1 C1 1.329(5) .
N1 C5 1.427(5) .
N2 C2 1.331(5) 2_665
N2 C2 1.331(5) .
N4 C10 1.054(10) .
N5 C11 1.526(7) 2_565
N5 C11 1.526(7) .
N5 C11 1.526(7) 3
N5 C11 1.526(7) 4_565
N5 C11' 1.535(7) .
N5 C11' 1.535(7) 4_565
N5 C11' 1.535(7) 3
N5 C11' 1.535(7) 2_565
C1 C2 1.516(5) .
C2 C3 1.386(6) .
C3 C4 1.407(5) .
C3 H3A 0.9500 .
C4 C3 1.407(5) 2_665
C4 H4A 0.9500 .
C5 C6 1.391(4) .
C5 C6 1.391(4) 3_655
C6 C7 1.394(4) .
C6 C9 1.505(4) .
C7 C8 1.385(4) .
C7 H7A 0.9500 .
C8 C7 1.385(4) 3_655
C8 H8A 0.9500 .
C9 H9A 0.9800 .
C9 H9B 0.9800 .
C9 H9C 0.9800 .
C11 C12 1.605(8) .
C11 H11A 0.9900 .
C11 H11B 0.9900 .
C12 H12A 0.9800 .
C12 H12B 0.9800 .
C12 H12C 0.9800 .
C11' H11C 0.9900 .
C11' H11D 0.9900 .
C13 Cl1 1.755(5) .
C13 Cl1 1.755(5) 2_765
C13 H13A 0.9602 .
C13 H13B 0.9602 .

loop_
_geom_torsion_atom_site_label_1
_geom_torsion_atom_site_label_2
_geom_torsion_atom_site_label_3
_geom_torsion_atom_site_label_4
_geom_torsion
_geom_torsion_site_symmetry_1
_geom_torsion_site_symmetry_4
N2 Cu1 N1 C1 0.000(1) . .
N1 Cu1 N1 C1 0.000(2) 2_665 .
C10 Cu1 N1 C1 180.000(1) . .
N2 Cu1 N1 C5 180.000(1) . .
N1 Cu1 N1 C5 180.000(2) 2_665 .
C10 Cu1 N1 C5 0.000(1) . .
N1 Cu1 N2 C2 0.0 2_665 2_665
N1 Cu1 N2 C2 180.0 . 2_665
C10 Cu1 N2 C2 -90(100) . 2_665
N1 Cu1 N2 C2 180.0 2_665 .
N1 Cu1 N2 C2 0.0 . .
C10 Cu1 N2 C2 90(100) . .
C5 N1 C1 O1 0.000(2) . .
Cu1 N1 C1 O1 180.000(1) . .
C5 N1 C1 C2 180.000(1) . .
Cu1 N1 C1 C2 0.000(1) . .
C2 N2 C2 C3 0.000(1) 2_665 .
Cu1 N2 C2 C3 180.000(1) . .
C2 N2 C2 C1 180.000(1) 2_665 .
Cu1 N2 C2 C1 0.000(1) . .
O1 C1 C2 N2 180.000(1) . .
N1 C1 C2 N2 0.000(1) . .
O1 C1 C2 C3 0.000(2) . .
N1 C1 C2 C3 180.000(1) . .
N2 C2 C3 C4 0.000(1) . .
C1 C2 C3 C4 180.000(1) . .
C2 C3 C4 C3 0.000(1) . 2_665
C1 N1 C5 C6 -92.2(3) . .
Cu1 N1 C5 C6 87.8(3) . .
C1 N1 C5 C6 92.2(3) . 3_655
Cu1 N1 C5 C6 -87.8(3) . 3_655
C6 C5 C6 C7 -0.8(6) 3_655 .
N1 C5 C6 C7 -176.4(3) . .
C6 C5 C6 C9 177.1(3) 3_655 .
N1 C5 C6 C9 1.6(5) . .
C5 C6 C7 C8 0.9(6) . .
C9 C6 C7 C8 -177.1(4) . .
C6 C7 C8 C7 -1.0(8) . 3_655
N2 Cu1 C10 N4 0(100) . .
N1 Cu1 C10 N4 167(100) 2_665 .
N1 Cu1 C10 N4 -13(100) . .
C11 N5 C11 C12 178.4(5) 2_565 .
C11 N5 C11 C12 119.9(3) 3 .
C11 N5 C11 C12 -121.5(3) 4_565 .
C11' N5 C11 C12 0.5(3) . .
C11' N5 C11 C12 -60.3(5) 4_565 .
C11' N5 C11 C12 56.5(6) 3 .
C11' N5 C11 C12 -65(13) 2_565 .
